data_1100382
loop_
_publ_author_name
'Hoppe, Inga'
'Marsch, Michael'
'Harms, Klaus'
'Boche, Gernot'
'Hoppe, Dieter'

_publ_section_title
;
 Generation of Enantiomerically Enriched Lithium Indenides by Means
 of(--)-Sparteine: Structure, Stereoselective Substitution, and Solvent
 Effects
;
_journal_coden_ASTM ACIEAY
_journal_issue 19
_journal_name_full
;
 Angewandte Chemie, International Edition in English
;
_journal_page_first 2158
_journal_page_last 2160
_journal_paper_doi 10.1002/anie.199521581
_journal_volume 34
_journal_year 1995
_chemical_formula_sum 'C28 H41 Li N2'
_space_group_IT_number 19
_symmetry_cell_setting orthorhombic
_symmetry_Int_Tables_number 19
_symmetry_space_group_name_Hall 'P 2ac 2ab'
_symmetry_space_group_name_H-M 'P 21 21 21'
_cell_angle_alpha 90
_cell_angle_beta 90
_cell_angle_gamma 90
_cell_formula_units_Z 4
_cell_length_a 10.9660(7)
_cell_length_b 11.5970(5)
_cell_length_c 19.0150(9)
_cod_original_formula_sum 'C28 H41 Li1 N2'
_cod_database_code 1100382

loop_
_symmetry_equiv_pos_site_id
_symmetry_equiv_pos_as_xyz
1 x,y,z
2 1/2-x,-y,1/2+z
3 1/2+x,1/2-y,-z
4 -x,1/2+y,1/2-z

loop_
_atom_site_label
_atom_site_type_symbol
_atom_site_fract_x
_atom_site_fract_y
_atom_site_fract_z
C1 C 0.2925(3) -0.0976(3) 0.2207(2)
C2 C 0.4078(3) -0.0480(3) 0.2249(2)
C3 C 0.4011(4) 0.0714(3) 0.2120(2)
C4 C 0.2790(4) 0.0971(3) 0.19651(15)
C5 C 0.2190(5) 0.1985(3) 0.1742(2)
C6 C 0.0974(5) 0.1957(4) 0.1610(2)
C7 C 0.0283(4) 0.0945(5) 0.1702(2)
C8 C 0.0841(4) -0.0068(4) 0.1910(2)
C9 C 0.2099(3) -0.0087(3) 0.20323(15)
C10 C 0.2626(5) -0.2255(3) 0.2256(2)
C11 C 0.2629(4) -0.2880(3) 0.1557(2)
C12 C 0.2478(5) -0.4184(3) 0.1623(2)
C13 C 0.2441(5) -0.4783(3) 0.0919(2)
Li1 Li 0.3121(5) 0.0316(4) 0.3209(3)
N1 N 0.2075(2) 0.1392(2) 0.38565(12)
N2 N 0.3415(2) -0.0749(2) 0.41121(12)
C14 C 0.1665(4) 0.2444(3) 0.3482(2)
C15 C 0.2728(5) 0.3237(3) 0.3323(2)
C16 C 0.3410(5) 0.3559(3) 0.3994(2)
C17 C 0.3748(4) 0.2474(3) 0.4399(2)
C18 C 0.2620(3) 0.1739(2) 0.45386(14)
C19 C 0.2856(3) 0.0709(3) 0.50238(15)
C20 C 0.1662(3) 0.0081(3) 0.5159(2)
C21 C 0.1255(3) -0.0386(2) 0.44472(15)
C22 C 0.1001(3) 0.0635(3) 0.3959(2)
C23 C 0.3796(3) -0.0158(3) 0.4764(2)
C24 C 0.4338(3) -0.1624(3) 0.3914(2)
C25 C 0.4310(5) -0.2722(3) 0.4359(2)
C26 C 0.3079(5) -0.3258(3) 0.4323(2)
C27 C 0.2117(4) -0.2404(3) 0.4572(2)
C28 C 0.2175(3) -0.1264(2) 0.41547(15)
H1 H 0.4779(31) -0.0910(28) 0.2360(16)
H2 H 0.4687(34) 0.1155(31) 0.2087(19)
H3 H 0.2658(35) 0.2721(36) 0.1736(20)
H4 H 0.0492(40) 0.2645(39) 0.1492(21)
H5 H -0.0645(42) 0.0962(34) 0.1607(21)
H6 H 0.0379(33) -0.0812(33) 0.1994(19)
H7 H 0.1751(48) -0.2270(43) 0.2462(26)
H8 H 0.3292(47) -0.2681(44) 0.2588(27)
H9 H 0.3464(42) -0.2660(37) 0.1346(22)
H10 H 0.1903(47) -0.2547(44) 0.1276(27)
H11 H 0.1696(45) -0.4361(39) 0.1921(26)
H12 H 0.3227(41) -0.4420(36) 0.1887(24)
H13 H 0.1670(52) -0.4495(43) 0.0604(26)
H14 H 0.3250(49) -0.4530(42) 0.0647(25)
H15 H 0.2395(42) -0.5678(43) 0.0955(26)
H16 H 0.1096(32) 0.2884(29) 0.3838(18)
H17 H 0.1230(28) 0.2184(26) 0.3041(18)
H18 H 0.2398(38) 0.3958(40) 0.3055(24)
H19 H 0.3344(33) 0.2840(29) 0.2999(20)
H20 H 0.2871(41) 0.4038(37) 0.4306(23)
H21 H 0.4168(40) 0.4024(38) 0.3884(22)
H22 H 0.4371(34) 0.1983(31) 0.4108(20)
H23 H 0.4189(40) 0.2579(40) 0.4875(26)
H24 H 0.1973(29) 0.2268(28) 0.4803(17)
H25 H 0.3200(31) 0.0988(28) 0.5463(19)
H26 H 0.1047(32) 0.0668(32) 0.5336(19)
H27 H 0.1741(33) -0.0561(32) 0.5536(19)
H28 H 0.0460(25) -0.0802(23) 0.4474(13)
H29 H 0.0295(28) 0.1110(25) 0.4157(15)
H30 H 0.0747(29) 0.0359(27) 0.3470(17)
H31 H 0.3911(29) -0.0687(29) 0.5155(19)
H32 H 0.4625(33) 0.0264(32) 0.4629(18)
H33 H 0.5178(40) -0.1257(34) 0.3928(20)
H34 H 0.4094(32) -0.1841(30) 0.3401(19)
H35 H 0.5011(38) -0.3192(38) 0.4195(21)
H36 H 0.4567(33) -0.2571(34) 0.4845(20)
H37 H 0.2855(33) -0.3480(31) 0.3812(20)
H38 H 0.2917(40) -0.3975(38) 0.4628(23)
H39 H 0.1179(38) -0.2690(34) 0.4508(20)
H40 H 0.2249(28) -0.2255(26) 0.5063(19)
H41 H 0.1946(26) -0.1443(24) 0.3646(15)

loop_
_atom_type_symbol
_atom_type_radius_bond
C 0.68
H 0.23
Li 1.38
N 0.68
